data_7119462
loop_
_publ_author_name
'Hu, Fei-Long'
'Wang, Hui-Fang'
'Guo, Dong'
'Zhang, Hui'
'Lang, Jian-Ping'
'Beves, Jonathon E.'

_publ_section_title
;
 Controlled formation of chiral networks and their reversible chiroptical
 switching behaviour by UV/microwave irradiation
;
_journal_issue 51
_journal_name_full 'Chemical Communications'
_journal_page_first 7990
_journal_page_last 7993
_journal_paper_doi 10.1039/c6cc03256g
_journal_volume 52
_journal_year 2016
_chemical_formula_sum 'C36 H26 Cd N2 O4'
_chemical_formula_weight 662.99
_space_group_IT_number 96
_symmetry_cell_setting tetragonal
_symmetry_space_group_name_Hall 'P 4nw 2abw'
_symmetry_space_group_name_H-M 'P 43 21 2'
_atom_sites_solution_hydrogens geom
_atom_sites_solution_primary direct
_atom_sites_solution_secondary difmap
_audit_creation_method SHELXL-97
_audit_update_record
;
2015-10-05 deposited with the CCDC.
2016-05-27 downloaded from the CCDC.
;
_cell_angle_alpha 90.00
_cell_angle_beta 90.00
_cell_angle_gamma 90.00
_cell_formula_units_Z 8
_cell_length_a 14.4791(5)
_cell_length_b 14.4791(5)
_cell_length_c 29.069(2)
_cell_measurement_reflns_used 9837
_cell_measurement_temperature 296(2)
_cell_measurement_theta_max 26.11
_cell_measurement_theta_min 2.43
_cell_volume 6094.2(5)
_computing_cell_refinement 'Bruker SMART'
_computing_data_collection 'Bruker SMART'
_computing_data_reduction 'Bruker SHELXTL'
_computing_molecular_graphics 'Bruker SHELXTL'
_computing_publication_material 'Bruker SHELXTL'
_computing_structure_refinement 'SHELXL-97 (Sheldrick, 1997)'
_computing_structure_solution 'SHELXS-97 (Sheldrick, 1990)'
_diffrn_ambient_temperature 296(2)
_diffrn_measured_fraction_theta_full 0.998
_diffrn_measured_fraction_theta_max 0.998
_diffrn_measurement_device_type 'CCD area detector'
_diffrn_measurement_method 'phi and omega scans'
_diffrn_radiation_monochromator graphite
_diffrn_radiation_source 'fine-focus sealed tube'
_diffrn_radiation_type MoK\a
_diffrn_radiation_wavelength 0.71073
_diffrn_reflns_av_R_equivalents 0.0448
_diffrn_reflns_av_sigmaI/netI 0.0323
_diffrn_reflns_limit_h_max 17
_diffrn_reflns_limit_h_min -14
_diffrn_reflns_limit_k_max 17
_diffrn_reflns_limit_k_min -15
_diffrn_reflns_limit_l_max 34
_diffrn_reflns_limit_l_min -34
_diffrn_reflns_number 39120
_diffrn_reflns_theta_full 25.01
_diffrn_reflns_theta_max 25.01
_diffrn_reflns_theta_min 2.43
_exptl_absorpt_coefficient_mu 0.759
_exptl_absorpt_correction_T_max 0.8631
_exptl_absorpt_correction_T_min 0.8509
_exptl_absorpt_correction_type multi-scan
_exptl_absorpt_process_details sadabs
_exptl_crystal_colour yellow
_exptl_crystal_density_diffrn 1.445
_exptl_crystal_density_method 'not measured'
_exptl_crystal_description block
_exptl_crystal_F_000 2688
_exptl_crystal_size_max 0.22
_exptl_crystal_size_mid 0.21
_exptl_crystal_size_min 0.20
_refine_diff_density_max 0.599
_refine_diff_density_min -0.373
_refine_diff_density_rms 0.062
_refine_ls_abs_structure_details 'Flack H D (1983), Acta Cryst. A39, 876-881'
_refine_ls_abs_structure_Flack 0.01(4)
_refine_ls_extinction_method none
_refine_ls_goodness_of_fit_ref 1.072
_refine_ls_hydrogen_treatment mixed
_refine_ls_matrix_type full
_refine_ls_number_parameters 395
_refine_ls_number_reflns 5376
_refine_ls_number_restraints 2
_refine_ls_restrained_S_all 1.106
_refine_ls_R_factor_all 0.0515
_refine_ls_R_factor_gt 0.0402
_refine_ls_shift/su_max 0.029
_refine_ls_shift/su_mean 0.004
_refine_ls_structure_factor_coef Fsqd
_refine_ls_weighting_details 'calc w=1/[\s^2^(Fo^2^)+(0.0431P)^2^+6.8099P] where P=(Fo^2^+2Fc^2^)/3'
_refine_ls_weighting_scheme calc
_refine_ls_wR_factor_gt 0.0902
_refine_ls_wR_factor_ref 0.0950
_reflns_number_gt 4688
_reflns_number_total 5376
_reflns_threshold_expression >2sigma(I)
_cod_data_source_file c6cc03256g2.cif
_cod_data_source_block 1406675
_cod_original_sg_symbol_H-M P4(3)2(1)2
_cod_database_code 7119462

loop_
_symmetry_equiv_pos_as_xyz
'x, y, z'
'-x, -y, z+1/2'
'-y+1/2, x+1/2, z+3/4'
'y+1/2, -x+1/2, z+1/4'
'-x+1/2, y+1/2, -z+3/4'
'x+1/2, -y+1/2, -z+1/4'
'y, x, -z'
'-y, -x, -z+1/2'

loop_
_atom_site_label
_atom_site_type_symbol
_atom_site_fract_x
_atom_site_fract_y
_atom_site_fract_z
_atom_site_U_iso_or_equiv
_atom_site_adp_type
_atom_site_occupancy
_atom_site_symmetry_multiplicity
_atom_site_calc_flag
_atom_site_refinement_flags
_atom_site_disorder_assembly
_atom_site_disorder_group
Cd1 Cd 0.57365(3) 0.67319(3) 0.055091(12) 0.03750(11) Uani 1 1 d . . .
N1 N 0.4700(3) 0.5557(4) 0.06111(15) 0.0530(13) Uani 1 1 d . . .
N2 N 0.6919(3) 0.7796(3) 0.05331(16) 0.0513(12) Uani 1 1 d . A .
O1 O 0.5215(3) 0.7588(3) 0.11512(14) 0.0711(12) Uani 1 1 d . . .
O2 O 0.6297(3) 0.6645(3) 0.14010(15) 0.0662(11) Uani 1 1 d . . .
O3 O 0.6823(3) 0.5624(3) 0.02814(11) 0.0472(8) Uani 1 1 d . . .
O4 O 0.4663(3) 0.7683(3) 0.01116(13) 0.0653(11) Uani 1 1 d . . .
C1 C 0.7784(5) 0.7589(5) 0.0598(3) 0.076(2) Uani 1 1 d . . .
H1 H 0.7948 0.6971 0.0630 0.091 Uiso 1 1 calc R . .
C2 C 0.8466(5) 0.8251(8) 0.0621(3) 0.100(3) Uani 1 1 d . A .
H2 H 0.9072 0.8062 0.0667 0.120 Uiso 1 1 calc R . .
C3 C 0.8297(8) 0.9135(8) 0.0580(3) 0.118(4) Uani 1 1 d . . .
C4 C 0.7396(9) 0.9343(6) 0.0509(4) 0.130(4) Uani 1 1 d . A .
H4 H 0.7228 0.9958 0.0471 0.155 Uiso 1 1 calc R . .
C5 C 0.6733(6) 0.8684(5) 0.0490(3) 0.087(2) Uani 1 1 d . . .
H5 H 0.6123 0.8864 0.0444 0.104 Uiso 1 1 calc R A .
C8 C 1.0123(6) 1.1003(5) 0.0557(3) 0.090(3) Uani 1 1 d . . .
C9 C 1.0929(7) 1.0886(6) 0.0797(3) 0.100(3) Uani 1 1 d . . .
H9 H 1.1034 1.0333 0.0951 0.120 Uiso 1 1 calc R . .
C10 C 0.9983(6) 1.1830(7) 0.0335(3) 0.103(3) Uani 1 1 d . . .
H10 H 0.9435 1.1930 0.0176 0.124 Uiso 1 1 calc R . .
C11 C 0.1583(6) 0.1568(5) 0.0814(3) 0.088(2) Uani 1 1 d . . .
H11 H 0.2125 0.1469 0.0978 0.105 Uiso 1 1 calc R . .
C12 C 0.1452(5) 0.2397(5) 0.0592(3) 0.0722(19) Uani 1 1 d . . .
C13 C 0.0645(6) 0.2514(5) 0.0348(3) 0.090(2) Uani 1 1 d . . .
H13 H 0.0546 0.3062 0.0188 0.108 Uiso 1 1 calc R . .
C16 C 0.3408(11) 0.4145(9) 0.0658(3) 0.136(5) Uani 1 1 d . . .
C17 C 0.4296(9) 0.3985(6) 0.0629(3) 0.125(4) Uani 1 1 d . . .
H17 H 0.4498 0.3376 0.0622 0.150 Uiso 1 1 calc R . .
C18 C 0.4940(6) 0.4677(5) 0.0608(3) 0.083(2) Uani 1 1 d . . .
H18 H 0.5563 0.4523 0.0592 0.099 Uiso 1 1 calc R . .
C19 C 0.3807(4) 0.5759(6) 0.0635(2) 0.077(2) Uani 1 1 d . . .
H19 H 0.3628 0.6376 0.0640 0.092 Uiso 1 1 calc R . .
C20 C 0.3125(6) 0.5076(9) 0.0652(3) 0.116(4) Uani 1 1 d . . .
H20 H 0.2502 0.5232 0.0660 0.139 Uiso 1 1 calc R . .
C21 C 0.5811(5) 0.7342(4) 0.1443(2) 0.0578(16) Uani 1 1 d . . .
C22 C 0.5946(5) 0.7943(5) 0.1852(2) 0.0619(18) Uani 1 1 d . . .
C23 C 0.5419(5) 0.8738(5) 0.1895(2) 0.074(2) Uani 1 1 d . . .
H23 H 0.4989 0.8876 0.1667 0.089 Uiso 1 1 calc R . .
C24 C 0.5507(5) 0.9327(6) 0.2259(2) 0.082(2) Uani 1 1 d . . .
H24 H 0.5153 0.9862 0.2273 0.099 Uiso 1 1 calc R . .
C25 C 0.6138(5) 0.9120(5) 0.2615(2) 0.071(2) Uani 1 1 d . . .
C26 C 0.6689(5) 0.8354(5) 0.2560(2) 0.0711(19) Uani 1 1 d . . .
H26 H 0.7139 0.8226 0.2780 0.085 Uiso 1 1 calc R . .
C27 C 0.6590(5) 0.7765(4) 0.2185(2) 0.0633(17) Uani 1 1 d . . .
H27 H 0.6964 0.7246 0.2161 0.076 Uiso 1 1 calc R . .
C28 C 0.5016(4) 0.7456(4) -0.02576(18) 0.0452(12) Uani 1 1 d . . .
C29 C 0.4780(4) 0.7977(4) -0.06884(18) 0.0455(14) Uani 1 1 d . . .
C30 C 0.5294(5) 0.7852(4) -0.1080(2) 0.0651(17) Uani 1 1 d . . .
H30 H 0.5746 0.7396 -0.1089 0.078 Uiso 1 1 calc R . .
C31 C 0.5145(5) 0.8394(5) -0.1456(2) 0.079(2) Uani 1 1 d . . .
H31 H 0.5519 0.8316 -0.1714 0.095 Uiso 1 1 calc R . .
C32 C 0.4456(5) 0.9055(4) -0.1468(2) 0.0666(19) Uani 1 1 d . . .
C33 C 0.3911(4) 0.9147(4) -0.1079(2) 0.0599(17) Uani 1 1 d . . .
H33 H 0.3428 0.9570 -0.1077 0.072 Uiso 1 1 calc R . .
C34 C 0.4083(4) 0.8614(4) -0.06953(18) 0.0515(15) Uani 1 1 d . . .
H34 H 0.3717 0.8690 -0.0435 0.062 Uiso 1 1 calc R . .
C35 C 0.4358(6) 0.9643(5) -0.1877(2) 0.076(2) Uani 1 1 d . . .
H35 H 0.4776 0.9513 -0.2111 0.091 Uiso 1 1 calc R . .
C36 C 0.3805(5) 1.0297(5) -0.1968(2) 0.075(2) Uani 1 1 d . . .
H36 H 0.3334 1.0419 -0.1759 0.089 Uiso 1 1 calc R . .
C14 C 0.2094(7) 0.3166(7) 0.0601(3) 0.116(4) Uani 1 1 d D . .
H14 H 0.1816 0.3704 0.0493 0.139 Uiso 1 1 calc R . .
C7 C 0.9246(12) 1.0519(9) 0.0479(6) 0.066(3) Uani 0.514(8) 1 d PD A 1
H7 H 0.8745 1.0788 0.0330 0.079 Uiso 0.514(8) 1 calc PR A 1
C6 C 0.9235(9) 0.9617(8) 0.0649(4) 0.059(2) Uani 0.514(8) 1 d PD A 1
H6 H 0.9740 0.9337 0.0789 0.071 Uiso 0.514(8) 1 calc PR A 1
C6' C 0.8707(9) 1.0116(9) 0.0539(5) 0.059(2) Uani 0.486(8) 1 d P A 2
H6' H 0.8370 1.0641 0.0464 0.071 Uiso 0.486(8) 1 calc PR A 2
C7' C 0.9547(12) 1.0108(12) 0.0621(6) 0.066(3) Uani 0.486(8) 1 d P A 2
H7' H 0.9831 0.9568 0.0721 0.079 Uiso 0.486(8) 1 calc PR A 2
C15 C 0.2841(9) 0.3296(11) 0.0702(4) 0.224(9) Uani 1 1 d D . .
H15 H 0.3143 0.2793 0.0833 0.269 Uiso 1 1 calc R . .

loop_
_atom_site_aniso_label
_atom_site_aniso_U_11
_atom_site_aniso_U_22
_atom_site_aniso_U_33
_atom_site_aniso_U_23
_atom_site_aniso_U_13
_atom_site_aniso_U_12
Cd1 0.0371(2) 0.0386(2) 0.03683(16) 0.00420(18) -0.00383(17) -0.01077(17)
N1 0.050(3) 0.067(4) 0.042(3) 0.006(3) 0.000(2) -0.034(3)
N2 0.057(3) 0.045(3) 0.052(3) 0.006(2) -0.004(3) -0.018(2)
O1 0.064(3) 0.091(4) 0.058(2) -0.018(2) -0.003(2) 0.006(2)
O2 0.079(3) 0.054(3) 0.066(3) -0.015(2) 0.012(2) -0.005(2)
O3 0.048(2) 0.046(2) 0.0481(18) 0.0109(17) -0.0100(18) 0.0029(19)
O4 0.071(3) 0.079(3) 0.045(2) 0.011(2) -0.002(2) 0.022(2)
C1 0.051(4) 0.069(5) 0.108(6) -0.002(5) -0.017(4) -0.018(3)
C2 0.061(5) 0.133(8) 0.105(6) -0.025(6) -0.005(4) -0.060(5)
C3 0.153(10) 0.114(8) 0.086(5) -0.040(6) 0.029(7) -0.112(8)
C4 0.187(11) 0.051(5) 0.151(9) 0.004(6) -0.008(9) -0.056(7)
C5 0.100(6) 0.050(4) 0.111(6) 0.019(4) -0.020(5) -0.025(4)
C8 0.083(6) 0.073(6) 0.113(6) -0.044(5) 0.031(5) -0.055(4)
C9 0.110(7) 0.072(6) 0.118(7) -0.003(5) 0.020(6) -0.050(5)
C10 0.067(5) 0.091(7) 0.151(9) -0.019(6) 0.001(5) -0.027(5)
C11 0.078(5) 0.075(5) 0.110(6) 0.008(5) -0.004(5) -0.040(4)
C12 0.076(5) 0.054(4) 0.086(5) -0.010(4) 0.006(4) -0.030(3)
C13 0.091(6) 0.057(4) 0.121(7) 0.006(4) 0.005(5) -0.029(4)
C16 0.177(13) 0.135(10) 0.096(6) -0.030(7) 0.038(7) -0.118(10)
C17 0.162(10) 0.088(7) 0.124(8) -0.025(6) 0.055(8) -0.081(7)
C18 0.105(6) 0.058(5) 0.085(5) 0.003(4) 0.025(5) -0.046(4)
C19 0.047(4) 0.116(6) 0.067(5) 0.012(4) -0.005(3) -0.026(4)
C20 0.064(5) 0.218(12) 0.064(5) 0.004(6) 0.001(4) -0.078(7)
C21 0.064(4) 0.055(4) 0.055(4) -0.003(3) 0.021(3) -0.001(3)
C22 0.070(4) 0.069(4) 0.047(3) -0.009(3) -0.001(3) 0.014(3)
C23 0.075(5) 0.083(5) 0.065(4) -0.015(4) -0.017(4) 0.026(4)
C24 0.094(6) 0.080(5) 0.073(4) -0.030(4) -0.014(4) 0.043(5)
C25 0.081(5) 0.077(5) 0.056(4) -0.023(4) -0.007(3) 0.022(4)
C26 0.068(4) 0.093(5) 0.052(3) -0.017(4) -0.007(3) 0.035(4)
C27 0.068(4) 0.062(4) 0.059(4) -0.013(3) 0.006(3) 0.027(3)
C28 0.039(4) 0.045(4) 0.052(3) 0.006(3) -0.012(3) -0.003(2)
C29 0.040(3) 0.048(3) 0.049(3) 0.000(2) -0.008(2) 0.001(3)
C30 0.081(5) 0.058(4) 0.057(4) 0.007(3) -0.010(3) 0.026(3)
C31 0.106(6) 0.079(5) 0.053(4) 0.012(4) 0.001(4) 0.039(5)
C32 0.093(5) 0.060(4) 0.047(3) 0.007(3) -0.010(3) 0.012(4)
C33 0.064(4) 0.058(4) 0.058(4) 0.009(3) -0.009(3) 0.024(3)
C34 0.048(4) 0.059(4) 0.048(3) 0.008(3) -0.003(3) 0.004(3)
C35 0.112(6) 0.065(4) 0.051(4) 0.014(3) -0.010(4) 0.018(5)
C36 0.076(5) 0.087(5) 0.060(4) 0.028(4) 0.003(4) 0.030(4)
C14 0.122(8) 0.119(7) 0.107(7) -0.004(7) 0.004(6) -0.087(6)
C7 0.072(9) 0.042(9) 0.085(10) 0.005(6) -0.001(7) -0.020(7)
C6 0.054(6) 0.047(6) 0.078(6) 0.013(5) -0.023(5) -0.007(4)
C6' 0.054(6) 0.047(6) 0.078(6) 0.013(5) -0.023(5) -0.007(4)
C7' 0.072(9) 0.042(9) 0.085(10) 0.005(6) -0.001(7) -0.020(7)
C15 0.231(15) 0.317(19) 0.125(9) -0.089(10) 0.064(9) -0.243(15)

loop_
_atom_type_symbol
_atom_type_description
_atom_type_scat_dispersion_real
_atom_type_scat_dispersion_imag
_atom_type_scat_source
C C 0.0033 0.0016 'International Tables Vol C Tables 4.2.6.8 and 6.1.1.4'
H H 0.0000 0.0000 'International Tables Vol C Tables 4.2.6.8 and 6.1.1.4'
N N 0.0061 0.0033 'International Tables Vol C Tables 4.2.6.8 and 6.1.1.4'
O O 0.0106 0.0060 'International Tables Vol C Tables 4.2.6.8 and 6.1.1.4'
Cd Cd -0.8075 1.2024 'International Tables Vol C Tables 4.2.6.8 and 6.1.1.4'

loop_
_geom_angle_atom_site_label_1
_geom_angle_atom_site_label_2
_geom_angle_atom_site_label_3
_geom_angle
_geom_angle_site_symmetry_1
_geom_angle_site_symmetry_3
O1 Cd1 N1 97.46(18) . .
O1 Cd1 N2 84.23(17) . .
N1 Cd1 N2 172.69(18) . .
O1 Cd1 O3 147.28(14) . .
N1 Cd1 O3 87.55(17) . .
N2 Cd1 O3 87.24(16) . .
O1 Cd1 O3 135.55(15) . 7
N1 Cd1 O3 94.20(14) . 7
N2 Cd1 O3 89.48(15) . 7
O3 Cd1 O3 75.70(12) . 7
O1 Cd1 O4 83.23(16) . .
N1 Cd1 O4 92.43(18) . .
N2 Cd1 O4 94.84(17) . .
O3 Cd1 O4 129.04(12) . .
O3 Cd1 O4 53.46(12) 7 .
O1 Cd1 O2 53.18(15) . .
N1 Cd1 O2 95.54(15) . .
N2 Cd1 O2 79.74(15) . .
O3 Cd1 O2 94.23(13) . .
O3 Cd1 O2 165.67(13) 7 .
O4 Cd1 O2 136.32(14) . .
O1 Cd1 C21 27.14(17) . .
N1 Cd1 C21 101.20(17) . .
N2 Cd1 C21 77.08(18) . .
O3 Cd1 C21 120.16(17) . .
O3 Cd1 C21 158.04(16) 7 .
O4 Cd1 C21 109.80(18) . .
O2 Cd1 C21 26.57(16) . .
C18 N1 C19 118.0(6) . .
C18 N1 Cd1 123.2(5) . .
C19 N1 Cd1 118.8(5) . .
C1 N2 C5 115.8(6) . .
C1 N2 Cd1 123.9(4) . .
C5 N2 Cd1 120.1(5) . .
C21 O1 Cd1 97.8(4) . .
C21 O2 Cd1 83.0(4) . .
C28 O3 Cd1 163.8(3) 7 .
C28 O3 Cd1 91.8(3) 7 7
Cd1 O3 Cd1 104.29(12) . 7
C28 O4 Cd1 92.3(3) . .
N2 C1 C2 122.4(8) . .
C3 C2 C1 122.9(9) . .
C2 C3 C4 114.3(7) . .
C2 C3 C6 105.5(11) . .
C4 C3 C6 140.2(11) . .
C2 C3 C6' 146.6(12) . .
C4 C3 C6' 98.9(11) . .
C6 C3 C6' 41.7(6) . .
C5 C4 C3 122.1(10) . .
N2 C5 C4 122.5(9) . .
C9 C8 C10 118.2(7) . .
C9 C8 C7 139.1(10) . .
C10 C8 C7 102.5(10) . .
C9 C8 C7' 107.0(10) . .
C10 C8 C7' 134.8(11) . .
C7 C8 C7' 32.4(7) . .
C11 C9 C8 121.2(9) 1_665 .
C8 C10 C13 120.7(9) . 1_665
C9 C11 C12 121.1(9) 1_445 .
C11 C12 C13 117.8(6) . .
C11 C12 C14 125.0(8) . .
C13 C12 C14 117.2(8) . .
C12 C13 C10 121.0(8) . 1_445
C17 C16 C20 117.0(8) . .
C17 C16 C15 113.8(14) . .
C20 C16 C15 129.2(14) . .
C16 C17 C18 122.8(11) . .
N1 C18 C17 121.8(9) . .
N1 C19 C20 122.3(9) . .
C19 C20 C16 118.1(10) . .
O2 C21 O1 123.6(6) . .
O2 C21 C22 118.9(7) . .
O1 C21 C22 117.5(6) . .
O2 C21 Cd1 70.5(4) . .
O1 C21 Cd1 55.1(3) . .
C22 C21 Cd1 161.9(4) . .
C27 C22 C23 117.8(6) . .
C27 C22 C21 123.1(6) . .
C23 C22 C21 119.1(6) . .
C24 C23 C22 122.5(7) . .
C23 C24 C25 119.7(6) . .
C26 C25 C24 117.6(6) . .
C26 C25 C36 121.4(6) . 2_675
C24 C25 C36 121.0(6) . 2_675
C25 C26 C27 121.6(6) . .
C22 C27 C26 120.7(6) . .
O4 C28 O3 121.7(5) . 7
O4 C28 C29 119.8(5) . .
O3 C28 C29 118.3(5) 7 .
C34 C29 C30 118.5(5) . .
C34 C29 C28 121.3(5) . .
C30 C29 C28 120.2(5) . .
C31 C30 C29 120.3(6) . .
C30 C31 C32 122.2(6) . .
C31 C32 C33 117.2(6) . .
C31 C32 C35 119.4(6) . .
C33 C32 C35 123.4(6) . .
C34 C33 C32 120.3(6) . .
C29 C34 C33 121.5(5) . .
C36 C35 C32 131.4(8) . .
C35 C36 C25 124.0(7) . 2_674
C15 C14 C12 137.8(13) . .
C6 C7 C8 113.7(14) . .
C7 C6 C3 112.9(12) . .
C7' C6' C3 110.7(14) . .
C6' C7' C8 119.7(16) . .
C14 C15 C16 129.9(18) . .

loop_
_geom_bond_atom_site_label_1
_geom_bond_atom_site_label_2
_geom_bond_distance
_geom_bond_site_symmetry_2
Cd1 O1 2.270(4) .
Cd1 N1 2.275(4) .
Cd1 N2 2.304(4) .
Cd1 O3 2.379(4) .
Cd1 O3 2.429(3) 7
Cd1 O4 2.438(4) .
Cd1 O2 2.604(4) .
Cd1 C21 2.742(6) .
N1 C18 1.319(9) .
N1 C19 1.329(8) .
N2 C1 1.302(8) .
N2 C5 1.319(8) .
O1 C21 1.263(8) .
O2 C21 1.236(7) .
O3 C28 1.272(6) 7
O3 Cd1 2.429(3) 7
O4 C28 1.234(6) .
C1 C2 1.377(9) .
C2 C3 1.307(14) .
C3 C4 1.354(15) .
C3 C6 1.540(15) .
C3 C6' 1.545(15) .
C4 C5 1.355(12) .
C8 C9 1.371(13) .
C8 C10 1.375(13) .
C8 C7 1.467(18) .
C8 C7' 1.553(18) .
C9 C11 1.368(9) 1_665
C10 C13 1.379(10) 1_665
C11 C9 1.368(9) 1_445
C11 C12 1.375(10) .
C12 C13 1.378(11) .
C12 C14 1.451(9) .
C13 C10 1.379(10) 1_445
C16 C17 1.308(17) .
C16 C20 1.410(17) .
C16 C15 1.484(13) .
C17 C18 1.371(10) .
C19 C20 1.398(11) .
C21 C22 1.485(9) .
C22 C27 1.369(9) .
C22 C23 1.387(9) .
C23 C24 1.367(9) .
C24 C25 1.411(9) .
C25 C26 1.375(9) .
C25 C36 1.481(9) 2_675
C26 C27 1.391(8) .
C28 O3 1.272(6) 7
C28 C29 1.501(7) .
C29 C34 1.368(8) .
C29 C30 1.372(8) .
C30 C31 1.363(8) .
C31 C32 1.383(9) .
C32 C33 1.385(9) .
C32 C35 1.469(8) .
C33 C34 1.379(8) .
C35 C36 1.268(9) .
C36 C25 1.481(9) 2_674
C14 C15 1.137(12) .
C7 C6 1.397(14) .
C6' C7' 1.24(2) .
